data_4127958
loop_
_publ_author_name
'Wang, Ruiqi'
'Chen, Haijie'
'Xiao, Yi'
'Hadar, Ido'
'Bu, Kejun'
'Zhang, Xian'
'Pan, Jie'
'Gu, Yuhao'
'Guo, Zhongnan'
'Huang, Fuqiang'
'Kanatzidis, Mercouri G.'

_publ_section_title
;
 K<sub> <i>x</i> </sub>[Bi<sub>4-<i>x</i></sub>Mn<sub> <i>x</i>
 </sub>S<sub>6</sub>], Design of a Highly Selective Ion Exchange Material
 and Direct Gap 2D Semiconductor.
;
_journal_issue 42
_journal_name_full 'Journal of the American Chemical Society'
_journal_page_first 16903
_journal_page_last 16914
_journal_paper_doi 10.1021/jacs.9b08674
_journal_volume 141
_journal_year 2019
_chemical_formula_sum 'Bi2.72 Mn1.28 S6 Zn0.64'
_chemical_formula_weight 872.95
_space_group_crystal_system hexagonal
_space_group_IT_number 194
_space_group_name_Hall '-P 6c 2c'
_space_group_name_H-M_alt 'P 63/m m c'
_symmetry_space_group_name_Hall '-P 6c 2c'
_symmetry_space_group_name_H-M 'P 63/m m c'
_audit_creation_method SHELXL-2014/7
_cell_angle_alpha 90
_cell_angle_beta 90
_cell_angle_gamma 120
_cell_formula_units_Z 1
_cell_length_a 3.94702(17)
_cell_length_b 3.94702(17)
_cell_length_c 23.4271(17)
_cell_measurement_reflns_used 541
_cell_measurement_temperature 180.00(10)
_cell_measurement_theta_max 28.8080
_cell_measurement_theta_min 3.4900
_cell_volume 316.07(3)
_computing_structure_refinement 'SHELXL-2014/7 (Sheldrick, 2014)'
_diffrn_ambient_temperature 180.00(10)
_diffrn_measured_fraction_theta_full 0.993
_diffrn_measured_fraction_theta_max 0.993
_diffrn_measurement_device_type 'XtaLAB AFC12 (RINC): Kappa single'
_diffrn_measurement_method '\w scans'
_diffrn_radiation_type MoK\a
_diffrn_radiation_wavelength 0.71073
_diffrn_reflns_av_R_equivalents 0.0392
_diffrn_reflns_av_unetI/netI 0.0203
_diffrn_reflns_Laue_measured_fraction_full 0.993
_diffrn_reflns_Laue_measured_fraction_max 0.993
_diffrn_reflns_limit_h_max 4
_diffrn_reflns_limit_h_min -4
_diffrn_reflns_limit_k_max 4
_diffrn_reflns_limit_k_min -4
_diffrn_reflns_limit_l_max 27
_diffrn_reflns_limit_l_min -27
_diffrn_reflns_number 2322
_diffrn_reflns_point_group_measured_fraction_full 0.993
_diffrn_reflns_point_group_measured_fraction_max 0.993
_diffrn_reflns_theta_full 24.996
_diffrn_reflns_theta_max 24.996
_diffrn_reflns_theta_min 3.479
_diffrn_source 'Rotating-anode X-ray tube'
_exptl_absorpt_coefficient_mu 41.112
_exptl_absorpt_correction_T_max 1.00000
_exptl_absorpt_correction_T_min 0.47807
_exptl_absorpt_correction_type multi-scan
_exptl_absorpt_process_details
;
CrysAlisPro 1.171.39.33c (Rigaku Oxford Diffraction, 2017)
Empirical absorption correction using spherical harmonics,
 implemented in SCALE3 ABSPACK scaling algorithm.
;
_exptl_crystal_colour black
_exptl_crystal_density_diffrn 4.586
_exptl_crystal_description plate
_exptl_crystal_F_000 373
_exptl_crystal_size_max 0.08
_exptl_crystal_size_mid 0.05
_exptl_crystal_size_min 0.02
_refine_diff_density_max 2.984
_refine_diff_density_min -1.197
_refine_diff_density_rms 0.258
_refine_ls_extinction_method none
_refine_ls_goodness_of_fit_ref 1.392
_refine_ls_hydrogen_treatment undef
_refine_ls_matrix_type full
_refine_ls_number_parameters 16
_refine_ls_number_reflns 145
_refine_ls_number_restraints 8
_refine_ls_restrained_S_all 1.359
_refine_ls_R_factor_all 0.0345
_refine_ls_R_factor_gt 0.0326
_refine_ls_shift/su_max 0.000
_refine_ls_shift/su_mean 0.000
_refine_ls_structure_factor_coef Fsqd
_refine_ls_weighting_details 'w=1/[\s^2^(Fo^2^)+(0.0184P)^2^+10.7196P] where P=(Fo^2^+2Fc^2^)/3'
_refine_ls_weighting_scheme calc
_refine_ls_wR_factor_gt 0.0761
_refine_ls_wR_factor_ref 0.0772
_reflns_Friedel_coverage 0.000
_reflns_number_gt 141
_reflns_number_total 145
_reflns_threshold_expression 'I > 2\s(I)'
_cod_data_source_file ja9b08674_si_005.cif
_cod_data_source_block ZnMnBiS
_cod_original_cell_volume 316.07(4)
_cod_database_code 4127958
_shelx_shelxl_version_number 2014/7
_shelx_space_group_comment
;
The symmetry employed for this shelxl refinement is uniquely defined
by the following loop, which should always be used as a source of
symmetry information in preference to the above space-group names.
They are only intended as comments.
;

loop_
_space_group_symop_operation_xyz
'x, y, z'
'-y, x-y, z'
'-x+y, -x, z'
'-x, -y, z+1/2'
'y, -x+y, z+1/2'
'x-y, x, z+1/2'
'y, x, -z'
'x-y, -y, -z'
'-x, -x+y, -z'
'-y, -x, -z+1/2'
'-x+y, y, -z+1/2'
'x, x-y, -z+1/2'
'-x, -y, -z'
'y, -x+y, -z'
'x-y, x, -z'
'x, y, -z-1/2'
'-y, x-y, -z-1/2'
'-x+y, -x, -z-1/2'
'-y, -x, z'
'-x+y, y, z'
'x, x-y, z'
'y, x, z-1/2'
'x-y, -y, z-1/2'
'-x, -x+y, z-1/2'

loop_
_atom_site_label
_atom_site_type_symbol
_atom_site_fract_x
_atom_site_fract_y
_atom_site_fract_z
_atom_site_U_iso_or_equiv
_atom_site_adp_type
_atom_site_occupancy
_atom_site_site_symmetry_order
_atom_site_calc_flag
_atom_site_refinement_flags_posn
_atom_site_refinement_flags_adp
_atom_site_refinement_flags_occupancy
Bi Bi 0.3333 0.6667 0.57642(5) 0.0168(5) Uani 0.6801(11) 6 d S T P
Zn1 Zn 0.3333 0.6667 0.7500 0.12(4) Uani 0.13(2) 12 d S T P
Mn Mn 0.3333 0.6667 0.57642(5) 0.0168(5) Uani 0.3200(11) 6 d S T P
S2 S 0.6667 0.3333 0.6360(3) 0.0237(14) Uani 1 6 d S T P
Zn2 Zn 1.0000 0.0000 0.7500 0.24(5) Uani 0.19(2) 12 d S TU P
S1 S 0.0000 1.0000 0.5000 0.0253(19) Uani 1 12 d S T P

loop_
_atom_site_aniso_label
_atom_site_aniso_U_11
_atom_site_aniso_U_22
_atom_site_aniso_U_33
_atom_site_aniso_U_23
_atom_site_aniso_U_13
_atom_site_aniso_U_12
Bi 0.0147(5) 0.0147(5) 0.0211(7) 0.000 0.000 0.0073(3)
Zn1 0.17(6) 0.17(6) 0.02(2) 0.000 0.000 0.09(3)
Mn 0.0147(5) 0.0147(5) 0.0211(7) 0.000 0.000 0.0073(3)
S2 0.0195(19) 0.0195(19) 0.032(3) 0.000 0.000 0.0098(10)
Zn2 0.30(7) 0.30(7) 0.13(6) 0.000 0.000 0.15(3)
S1 0.022(3) 0.022(3) 0.031(4) 0.000 0.000 0.0112(14)

loop_
_atom_type_symbol
_atom_type_description
_atom_type_scat_dispersion_real
_atom_type_scat_dispersion_imag
_atom_type_scat_source
S S 0.1246 0.1234 'International Tables Vol C Tables 4.2.6.8 and 6.1.1.4'
Mn Mn 0.3368 0.7283 'International Tables Vol C Tables 4.2.6.8 and 6.1.1.4'
Zn Zn 0.2839 1.4301 'International Tables Vol C Tables 4.2.6.8 and 6.1.1.4'
Bi Bi -4.1077 10.2566 'International Tables Vol C Tables 4.2.6.8 and 6.1.1.4'

loop_
_geom_angle_atom_site_label_1
_geom_angle_atom_site_label_2
_geom_angle_atom_site_label_3
_geom_angle
_geom_angle_site_symmetry_1
_geom_angle_site_symmetry_3
S2 Bi S2 95.23(16) . 1_565
S2 Bi S2 95.23(16) . 1_455
S2 Bi S2 95.23(16) 1_565 1_455
S2 Bi S1 89.27(9) . 1_545
S2 Bi S1 173.32(12) 1_565 1_545
S2 Bi S1 89.27(9) 1_455 1_545
S2 Bi S1 173.32(12) . .
S2 Bi S1 89.27(9) 1_565 .
S2 Bi S1 89.27(9) 1_455 .
S1 Bi S1 85.84(2) 1_545 .
S2 Bi S1 89.27(9) . 1_655
S2 Bi S1 89.27(9) 1_565 1_655
S2 Bi S1 173.32(12) 1_455 1_655
S1 Bi S1 85.84(2) 1_545 1_655
S1 Bi S1 85.84(2) . 1_655
Zn2 Zn1 Zn2 120.0 1_465 1_455
Zn2 Zn1 Zn2 120.0 1_465 1_565
Zn2 Zn1 Zn2 120.0 1_455 1_565
Mn S2 Bi 0.0 1_545 1_545
Mn S2 Mn 95.23(16) 1_545 1_655
Bi S2 Mn 95.23(16) 1_545 1_655
Mn S2 Bi 95.2 1_545 1_655
Bi S2 Bi 95.23(16) 1_545 1_655
Mn S2 Bi 0.0 1_655 1_655
Mn S2 Bi 95.2 1_545 .
Bi S2 Bi 95.23(16) 1_545 .
Mn S2 Bi 95.2 1_655 .
Bi S2 Bi 95.23(16) 1_655 .
Zn1 Zn2 Zn1 120.0 1_655 1_545
Zn1 Zn2 Zn1 120.0 1_655 1_645
Zn1 Zn2 Zn1 120.0 1_545 1_645
Mn S1 Mn 180.0 13_566 1_565
Mn S1 Bi 0.0 13_566 13_566
Mn S1 Bi 180.0 1_565 13_566
Mn S1 Bi 180.0 13_566 1_565
Mn S1 Bi 0.0 1_565 1_565
Bi S1 Bi 180.0 13_566 1_565
Mn S1 Bi 94.2 13_566 .
Mn S1 Bi 85.8 1_565 .
Bi S1 Bi 94.16(2) 13_566 .
Bi S1 Bi 85.84(2) 1_565 .
Mn S1 Mn 85.84(2) 13_566 13_676
Mn S1 Mn 94.16(2) 1_565 13_676
Bi S1 Mn 85.84(2) 13_566 13_676
Bi S1 Mn 94.16(2) 1_565 13_676
Bi S1 Mn 94.2 . 13_676
Mn S1 Bi 85.8 13_566 13_676
Mn S1 Bi 94.2 1_565 13_676
Bi S1 Bi 85.84(2) 13_566 13_676
Bi S1 Bi 94.16(2) 1_565 13_676
Bi S1 Bi 94.16(2) . 13_676
Mn S1 Bi 0.0 13_676 13_676
Mn S1 Mn 94.16(2) 13_566 1_455
Mn S1 Mn 85.84(2) 1_565 1_455
Bi S1 Mn 94.16(2) 13_566 1_455
Bi S1 Mn 85.84(2) 1_565 1_455
Bi S1 Mn 85.8 . 1_455
Mn S1 Mn 180.0 13_676 1_455
Bi S1 Mn 180.0 13_676 1_455
Mn S1 Bi 94.2 13_566 1_455
Mn S1 Bi 85.8 1_565 1_455
Bi S1 Bi 94.16(2) 13_566 1_455
Bi S1 Bi 85.84(2) 1_565 1_455
Bi S1 Bi 85.84(2) . 1_455
Mn S1 Bi 180.0 13_676 1_455
Bi S1 Bi 180.0 13_676 1_455
Mn S1 Bi 0.0 1_455 1_455
Mn S1 Bi 85.8 13_566 13_576
Mn S1 Bi 94.2 1_565 13_576
Bi S1 Bi 85.84(2) 13_566 13_576
Bi S1 Bi 94.16(2) 1_565 13_576
Bi S1 Bi 180.00(3) . 13_576
Mn S1 Bi 85.8 13_676 13_576
Bi S1 Bi 85.84(2) 13_676 13_576
Mn S1 Bi 94.2 1_455 13_576
Bi S1 Bi 94.16(2) 1_455 13_576
Mn S1 Mn 85.84(2) 13_566 13_576
Mn S1 Mn 94.16(2) 1_565 13_576
Bi S1 Mn 85.84(2) 13_566 13_576
Bi S1 Mn 94.16(2) 1_565 13_576
Bi S1 Mn 180.0 . 13_576
Mn S1 Mn 85.84(2) 13_676 13_576
Bi S1 Mn 85.84(2) 13_676 13_576
Mn S1 Mn 94.16(2) 1_455 13_576
Bi S1 Mn 94.16(2) 1_455 13_576
Bi S1 Mn 0.00(3) 13_576 13_576

loop_
_geom_bond_atom_site_label_1
_geom_bond_atom_site_label_2
_geom_bond_distance
_geom_bond_site_symmetry_2
Bi S2 2.672(3) .
Bi S2 2.672(3) 1_565
Bi S2 2.672(3) 1_455
Bi S1 2.8980(7) 1_545
Bi S1 2.8980(7) .
Bi S1 2.8980(7) 1_655
Zn1 Zn2 2.27881(10) 1_465
Zn1 Zn2 2.27881(10) 1_455
Zn1 Zn2 2.27881(10) 1_565
S2 Mn 2.672(3) 1_545
S2 Bi 2.672(3) 1_545
S2 Mn 2.672(3) 1_655
S2 Bi 2.672(3) 1_655
Zn2 Zn1 2.27880(10) 1_655
Zn2 Zn1 2.27880(10) 1_545
Zn2 Zn1 2.27883(10) 1_645
S1 Mn 2.8980(7) 13_566
S1 Mn 2.8980(7) 1_565
S1 Bi 2.8980(7) 13_566
S1 Bi 2.8980(7) 1_565
S1 Mn 2.8980(7) 13_676
S1 Bi 2.8980(7) 13_676
S1 Mn 2.8980(7) 1_455
S1 Bi 2.8980(7) 1_455
S1 Bi 2.8980(7) 13_576
S1 Mn 2.8980(7) 13_576
